data_7709791
loop_
_publ_author_name
'Zhou, Liang'
'Ruan, Mingming'
'Meng, Wei'
'Wang, Qianping'
'Liu, Bo'
'Xuan, Xiaopeng'
'Zhang, Jun'

_publ_section_title
;
 Two-dimensional coordination polymers with high proton conductivity and
 ultrafast highly efficient molecular sieving constructed by structural
 inductive effect
;
_journal_name_full 'Dalton Transactions'
_journal_paper_doi 10.1039/D2DT00364C
_journal_year 2022
_chemical_formula_moiety 'C20 H12 Cu2 O16, 4(Cl), 7(H2 O)'
_chemical_formula_sum 'C20 H26 Cl4 Cu2 O23'
_chemical_formula_weight 903.31
_space_group_crystal_system triclinic
_space_group_IT_number 2
_space_group_name_Hall '-P 1'
_space_group_name_H-M_alt 'P -1'
_atom_sites_solution_hydrogens mixed
_atom_sites_solution_primary dual
_audit_creation_date 2019-05-16
_audit_creation_method
;
Olex2 1.2-beta
(compiled 2018.05.29 svn.r3508 for OlexSys, GUI svn.r5506)
;
_audit_update_record
;
2019-05-17 deposited with the CCDC.	2022-03-21 downloaded from the CCDC.
;
_cell_angle_alpha 112.829(2)
_cell_angle_beta 90.455(2)
_cell_angle_gamma 104.055(2)
_cell_formula_units_Z 1
_cell_length_a 7.7389(11)
_cell_length_b 10.6086(15)
_cell_length_c 10.6178(15)
_cell_measurement_reflns_used 1698
_cell_measurement_temperature 293(2)
_cell_measurement_theta_max 26.334
_cell_measurement_theta_min 2.731
_cell_volume 774.27(19)
_computing_cell_refinement 'SAINT v7.68A (Bruker, 2009)'
_computing_data_reduction 'SAINT v7.68A (Bruker, 2009)'
_computing_molecular_graphics 'Olex2 (Dolomanov et al., 2009)'
_computing_publication_material 'Olex2 (Dolomanov et al., 2009)'
_computing_structure_refinement 'ShelXL (Sheldrick, 2015)'
_computing_structure_solution 'ShelXT (Sheldrick, 2015)'
_diffrn_ambient_temperature 293(2)
_diffrn_detector_area_resol_mean 7.9
_diffrn_measured_fraction_theta_full 0.987
_diffrn_measured_fraction_theta_max 0.902
_diffrn_measurement_device_type 'Bruker SMART APEX2 area detector'
_diffrn_measurement_method '\w and \f scans'
_diffrn_radiation_type MoK\a
_diffrn_radiation_wavelength 0.71073
_diffrn_reflns_av_R_equivalents 0.0312
_diffrn_reflns_av_unetI/netI 0.0532
_diffrn_reflns_Laue_measured_fraction_full 0.987
_diffrn_reflns_Laue_measured_fraction_max 0.902
_diffrn_reflns_limit_h_max 9
_diffrn_reflns_limit_h_min -9
_diffrn_reflns_limit_k_max 13
_diffrn_reflns_limit_k_min -12
_diffrn_reflns_limit_l_max 12
_diffrn_reflns_limit_l_min -10
_diffrn_reflns_number 6047
_diffrn_reflns_point_group_measured_fraction_full 0.987
_diffrn_reflns_point_group_measured_fraction_max 0.902
_diffrn_reflns_theta_full 25.242
_diffrn_reflns_theta_max 27.098
_diffrn_reflns_theta_min 2.095
_diffrn_source 'microfocus sealed X-ray tube'
_exptl_absorpt_coefficient_mu 1.817
_exptl_absorpt_correction_T_max 0.7455
_exptl_absorpt_correction_T_min 0.6586
_exptl_absorpt_correction_type multi-scan
_exptl_crystal_colour blue
_exptl_crystal_colour_primary blue
_exptl_crystal_density_diffrn 1.937
_exptl_crystal_description block
_exptl_crystal_F_000 456
_exptl_crystal_size_max 0.23
_exptl_crystal_size_mid 0.22
_exptl_crystal_size_min 0.14
_refine_diff_density_max 0.761
_refine_diff_density_min -0.638
_refine_diff_density_rms 0.144
_refine_ls_extinction_method none
_refine_ls_goodness_of_fit_ref 1.064
_refine_ls_hydrogen_treatment mixed
_refine_ls_matrix_type full
_refine_ls_number_parameters 227
_refine_ls_number_reflns 3068
_refine_ls_number_restraints 0
_refine_ls_restrained_S_all 1.064
_refine_ls_R_factor_all 0.0762
_refine_ls_R_factor_gt 0.0574
_refine_ls_shift/su_max 0.000
_refine_ls_shift/su_mean 0.000
_refine_ls_structure_factor_coef Fsqd
_refine_ls_weighting_details 'w=1/[\s^2^(Fo^2^)+(0.0881P)^2^+2.5507P] where P=(Fo^2^+2Fc^2^)/3'
_refine_ls_weighting_scheme calc
_refine_ls_wR_factor_gt 0.1554
_refine_ls_wR_factor_ref 0.1677
_reflns_Friedel_coverage 0.000
_reflns_number_gt 2402
_reflns_number_total 3068
_reflns_threshold_expression 'I > 2\s(I)'
_cod_data_source_file d2dt00364c2.cif
_cod_data_source_block 20170327d23_0m
_cod_database_code 7709791
_shelx_shelxl_version_number 2018/3
_shelx_space_group_comment
;
The symmetry employed for this shelxl refinement is uniquely defined
by the following loop, which should always be used as a source of
symmetry information in preference to the above space-group names.
They are only intended as comments.
;
_olex2_refinement_description
;
1. Fixed Uiso
 At 1.2 times of:
  All C(H) groups
 At 1.5 times of:
  All O(H) groups, All O(H,H) groups
2. Others
 Fixed Sof: O12(0.5) H12A(0.5) H12B(0.5)
3.a Riding coordinates:
 O5(H5), O2(H2), O4(H4), O8(H8), O9(H9A,H9B), O10(H10A,H10B), O11(H11A,H11B),
 O12(H12A,H12B)
3.b Aromatic/amide H refined with riding coordinates:
 C5(H5A), C10(H10)
;
_olex2_submission_special_instructions 'No special instructions were received'

loop_
_space_group_symop_operation_xyz
'x, y, z'
'-x, -y, -z'

loop_
_atom_site_label
_atom_site_type_symbol
_atom_site_fract_x
_atom_site_fract_y
_atom_site_fract_z
_atom_site_U_iso_or_equiv
_atom_site_adp_type
_atom_site_occupancy
_atom_site_site_symmetry_order
_atom_site_calc_flag
_atom_site_refinement_flags_posn
_atom_site_refinement_flags_adp
_atom_site_refinement_flags_occupancy
_atom_site_disorder_assembly
_atom_site_disorder_group
Cu1 Cu 0.49709(9) 0.76597(7) 0.23510(6) 0.0196(2) Uani 1 1 d . . . . .
O5 O 0.4536(6) 0.7322(4) 1.0402(4) 0.0274(9) Uani 1 1 d . . . . .
H5 H 0.369020 0.698594 0.983268 0.041 Uiso 1 1 d R . . . .
O3 O 0.4464(5) 1.0276(4) 0.7251(4) 0.0270(9) Uani 1 1 d . . . . .
O7 O 0.5660(6) 0.4364(4) 0.8100(4) 0.0314(10) Uani 1 1 d . . . . .
O2 O 0.7981(6) 0.7275(5) 0.3962(4) 0.0358(11) Uani 1 1 d . . . . .
H2 H 0.758040 0.682641 0.314943 0.054 Uiso 1 1 d R . . . .
O4 O 0.7338(6) 1.0831(4) 0.6952(5) 0.0346(10) Uani 1 1 d . . . . .
H4 H 0.767527 1.168628 0.687529 0.7(4) Uiso 1 1 d R . . . .
O1 O 0.5512(6) 0.8059(4) 0.4278(4) 0.0297(10) Uani 1 1 d . . . . .
O6 O 0.7332(6) 0.7269(5) 1.0593(4) 0.0356(10) Uani 1 1 d . . . . .
O8 O 0.8128(6) 0.4398(5) 0.7020(5) 0.0373(11) Uani 1 1 d . . . . .
H8 H 0.906260 0.502941 0.719687 0.056 Uiso 1 1 d R . . . .
C1 C 0.6763(8) 0.7647(5) 0.4645(6) 0.0216(12) Uani 1 1 d . . . . .
C7 C 0.6009(8) 0.7266(5) 0.9929(6) 0.0224(12) Uani 1 1 d . . . . .
C5 C 0.5867(8) 0.8449(6) 0.8346(6) 0.0234(12) Uani 1 1 d . . . . .
H5A H 0.546811 0.911825 0.905860 0.028 Uiso 1 1 calc R . . . .
C10 C 0.6957(8) 0.6433(6) 0.6209(5) 0.0213(11) Uani 1 1 d . . . . .
H10 H 0.732064 0.574903 0.548544 0.026 Uiso 1 1 calc R . . . .
C6 C 0.6194(7) 0.7308(6) 0.8525(5) 0.0194(11) Uani 1 1 d . . . . .
C9 C 0.6907(8) 0.4922(6) 0.7532(6) 0.0260(12) Uani 1 1 d . . . . .
C4 C 0.5959(7) 0.9983(6) 0.7070(5) 0.0214(11) Uani 1 1 d . . . . .
C2 C 0.6659(7) 0.7588(6) 0.6037(5) 0.0195(11) Uani 1 1 d . . . . .
C3 C 0.6119(7) 0.8627(5) 0.7120(5) 0.0192(11) Uani 1 1 d . . . . .
C8 C 0.6727(7) 0.6263(6) 0.7443(6) 0.0217(11) Uani 1 1 d . . . . .
Cl1 Cl 0.1802(2) 0.80935(16) 0.50827(16) 0.0343(4) Uani 1 1 d . . . . .
Cl2 Cl 0.2002(2) 0.48323(17) 0.85194(17) 0.0396(4) Uani 1 1 d . . . . .
O9 O 0.1336(8) 0.6433(7) 0.6786(7) 0.080(2) Uani 1 1 d . . . . .
H9A H 0.167446 0.637602 0.756869 0.120 Uiso 1 1 d R . . . .
H9B H 0.236856 0.686792 0.668729 0.120 Uiso 1 1 d R . . . .
O10 O 1.0535(8) 1.0147(7) 0.6923(9) 0.099(3) Uani 1 1 d . . . . .
H10A H 0.951088 1.025964 0.678418 0.148 Uiso 1 1 d R . . . .
H10B H 1.045848 0.964264 0.738698 0.148 Uiso 1 1 d R . . . .
O11 O 1.0625(9) 0.6862(9) 1.0284(9) 0.128(4) Uani 1 1 d . . . . .
H11A H 0.983197 0.711740 1.059555 0.192 Uiso 1 1 d R . . . .
H11B H 1.007337 0.595640 0.976846 0.192 Uiso 1 1 d R . . . .
O12 O 1.109(2) 0.9150(17) 0.8880(17) 0.111(6) Uani 0.5 1 d . . P . .
H12A H 1.049354 0.828870 0.860794 0.166 Uiso 0.5 1 d R . P . .
H12B H 1.074864 0.949240 0.967154 0.166 Uiso 0.5 1 d R . P . .

loop_
_atom_site_aniso_label
_atom_site_aniso_U_11
_atom_site_aniso_U_22
_atom_site_aniso_U_33
_atom_site_aniso_U_23
_atom_site_aniso_U_13
_atom_site_aniso_U_12
Cu1 0.0352(4) 0.0166(3) 0.0133(3) 0.0088(3) 0.0074(3) 0.0132(3)
O5 0.038(2) 0.031(2) 0.017(2) 0.0105(17) 0.0046(17) 0.0133(18)
O3 0.035(2) 0.024(2) 0.029(2) 0.0124(18) 0.0085(18) 0.0150(18)
O7 0.058(3) 0.0189(19) 0.028(2) 0.0159(18) 0.022(2) 0.0177(19)
O2 0.051(3) 0.048(3) 0.020(2) 0.018(2) 0.016(2) 0.024(2)
O4 0.037(2) 0.026(2) 0.049(3) 0.023(2) 0.007(2) 0.0118(19)
O1 0.052(3) 0.032(2) 0.019(2) 0.0155(18) 0.0101(19) 0.026(2)
O6 0.044(3) 0.048(3) 0.025(2) 0.021(2) 0.0031(19) 0.020(2)
O8 0.045(3) 0.032(2) 0.046(3) 0.021(2) 0.019(2) 0.022(2)
C1 0.038(3) 0.016(3) 0.018(3) 0.011(2) 0.008(2) 0.012(2)
C7 0.038(3) 0.015(2) 0.016(3) 0.007(2) 0.005(2) 0.009(2)
C5 0.039(3) 0.020(3) 0.017(3) 0.008(2) 0.012(2) 0.017(2)
C10 0.032(3) 0.021(3) 0.015(3) 0.007(2) 0.008(2) 0.014(2)
C6 0.030(3) 0.019(3) 0.014(3) 0.010(2) 0.007(2) 0.007(2)
C9 0.040(3) 0.024(3) 0.017(3) 0.008(2) 0.005(2) 0.014(3)
C4 0.032(3) 0.021(3) 0.014(3) 0.007(2) 0.004(2) 0.010(2)
C2 0.029(3) 0.019(3) 0.013(3) 0.007(2) 0.004(2) 0.010(2)
C3 0.030(3) 0.017(2) 0.016(3) 0.010(2) 0.006(2) 0.008(2)
C8 0.027(3) 0.023(3) 0.023(3) 0.012(2) 0.007(2) 0.013(2)
Cl1 0.0405(8) 0.0331(8) 0.0289(8) 0.0092(7) 0.0105(6) 0.0146(7)
Cl2 0.0491(10) 0.0367(9) 0.0325(9) 0.0076(7) 0.0102(7) 0.0213(7)
O9 0.064(4) 0.106(6) 0.089(5) 0.060(5) 0.014(4) 0.019(4)
O10 0.041(3) 0.070(4) 0.131(7) -0.019(4) 0.000(4) 0.022(3)
O11 0.058(4) 0.106(6) 0.145(8) -0.040(6) -0.006(5) 0.040(4)
O12 0.109(13) 0.086(11) 0.093(12) 0.016(9) -0.042(10) -0.017(10)

loop_
_atom_type_symbol
_atom_type_description
_atom_type_scat_dispersion_real
_atom_type_scat_dispersion_imag
_atom_type_scat_source
C C 0.0030 0.0020 'International Tables Vol C Tables 4.2.6.8 and 6.1.1.4'
H H 0.0000 0.0000 'International Tables Vol C Tables 4.2.6.8 and 6.1.1.4'
Cl Cl 0.1480 0.1590 'International Tables Vol C Tables 4.2.6.8 and 6.1.1.4'
Cu Cu 0.3200 1.2650 'International Tables Vol C Tables 4.2.6.8 and 6.1.1.4'
O O 0.0110 0.0060 'International Tables Vol C Tables 4.2.6.8 and 6.1.1.4'

loop_
_geom_angle_atom_site_label_1
_geom_angle_atom_site_label_2
_geom_angle_atom_site_label_3
_geom_angle
_geom_angle_site_symmetry_1
_geom_angle_site_symmetry_3
_geom_angle_publ_flag
O5 Cu1 O3 86.54(17) 1_554 2_676 ?
O5 Cu1 O4 91.88(16) 1_554 2_676 ?
O5 Cu1 O6 54.93(15) 1_554 1_554 ?
O5 Cu1 C7 27.59(17) 1_554 1_554 ?
O5 Cu1 C4 86.67(16) 1_554 2_676 ?
O3 Cu1 O4 55.71(15) 2_676 2_676 ?
O3 Cu1 O6 91.87(15) 2_676 1_554 ?
O3 Cu1 C7 87.50(16) 2_676 1_554 ?
O3 Cu1 C4 27.99(17) 2_676 2_676 ?
O7 Cu1 O5 91.41(17) 2_666 1_554 ?
O7 Cu1 O3 177.45(18) 2_666 2_676 ?
O7 Cu1 O4 122.93(16) 2_666 2_676 ?
O7 Cu1 O1 90.50(17) 2_666 . ?
O7 Cu1 O6 88.17(16) 2_666 1_554 ?
O7 Cu1 C7 91.37(16) 2_666 1_554 ?
O7 Cu1 C4 150.42(19) 2_666 2_676 ?
O4 Cu1 O6 136.78(14) 2_676 1_554 ?
O4 Cu1 C4 27.92(15) 2_676 2_676 ?
O1 Cu1 O5 177.15(18) . 1_554 ?
O1 Cu1 O3 91.61(17) . 2_676 ?
O1 Cu1 O4 88.86(15) . 2_676 ?
O1 Cu1 O6 123.04(16) . 1_554 ?
O1 Cu1 C7 150.23(19) . 1_554 ?
O1 Cu1 C4 92.71(16) . 2_676 ?
O6 Cu1 C4 114.13(16) 1_554 2_676 ?
C7 Cu1 O4 114.58(16) 1_554 2_676 ?
C7 Cu1 O6 27.43(16) 1_554 1_554 ?
C7 Cu1 C4 100.05(16) 1_554 2_676 ?
Cu1 O5 H5 136.1 1_556 . ?
C7 O5 Cu1 105.8(4) . 1_556 ?
C7 O5 H5 114.4 . . ?
C4 O3 Cu1 104.3(3) . 2_676 ?
C9 O7 Cu1 120.6(4) . 2_666 ?
C1 O2 H2 109.5 . . ?
Cu1 O4 H4 65.1 2_676 . ?
C4 O4 Cu1 76.4(3) . 2_676 ?
C4 O4 H4 140.1 . . ?
C1 O1 Cu1 119.9(4) . . ?
C7 O6 Cu1 76.1(3) . 1_556 ?
C9 O8 H8 109.4 . . ?
O2 C1 O1 126.4(5) . . ?
O2 C1 C2 119.5(5) . . ?
O1 C1 C2 114.1(5) . . ?
O5 C7 Cu1 46.7(3) . 1_556 ?
O5 C7 C6 117.8(5) . . ?
O6 C7 Cu1 76.5(3) . 1_556 ?
O6 C7 O5 122.9(5) . . ?
O6 C7 C6 119.2(5) . . ?
C6 C7 Cu1 161.7(4) . 1_556 ?
C6 C5 H5A 119.2 . . ?
C6 C5 C3 121.6(5) . . ?
C3 C5 H5A 119.2 . . ?
C2 C10 H10 119.2 . . ?
C2 C10 C8 121.6(5) . . ?
C8 C10 H10 119.2 . . ?
C5 C6 C7 117.5(5) . . ?
C5 C6 C8 119.9(5) . . ?
C8 C6 C7 122.5(5) . . ?
O7 C9 C8 114.7(5) . . ?
O8 C9 O7 124.8(5) . . ?
O8 C9 C8 120.4(5) . . ?
O3 C4 Cu1 47.7(3) . 2_676 ?
O3 C4 C3 118.1(5) . . ?
O4 C4 Cu1 75.7(3) . 2_676 ?
O4 C4 O3 122.7(5) . . ?
O4 C4 C3 119.0(5) . . ?
C3 C4 Cu1 160.7(4) . 2_676 ?
C10 C2 C1 119.2(5) . . ?
C10 C2 C3 119.7(5) . . ?
C3 C2 C1 120.8(5) . . ?
C5 C3 C4 118.1(5) . . ?
C5 C3 C2 118.7(5) . . ?
C2 C3 C4 122.9(5) . . ?
C10 C8 C6 118.5(5) . . ?
C10 C8 C9 119.3(5) . . ?
C6 C8 C9 122.0(5) . . ?
H9A O9 H9B 96.0 . . ?
H10A O10 H10B 109.5 . . ?
H11A O11 H11B 99.8 . . ?
H12A O12 H12B 100.3 . . ?

loop_
_geom_bond_atom_site_label_1
_geom_bond_atom_site_label_2
_geom_bond_distance
_geom_bond_site_symmetry_2
_geom_bond_publ_flag
Cu1 O5 1.969(4) 1_554 ?
Cu1 O3 1.995(4) 2_676 ?
Cu1 O7 1.941(4) 2_666 ?
Cu1 O4 2.607(4) 2_676 ?
Cu1 O1 1.941(4) . ?
Cu1 O6 2.611(5) 1_554 ?
Cu1 C7 2.606(5) 1_554 ?
Cu1 C4 2.615(5) 2_676 ?
O5 H5 0.7967 . ?
O5 C7 1.254(7) . ?
O3 C4 1.267(7) . ?
O7 C9 1.286(7) . ?
O2 H2 0.8200 . ?
O2 C1 1.240(7) . ?
O4 H4 0.9168 . ?
O4 C4 1.260(7) . ?
O1 C1 1.270(7) . ?
O6 C7 1.237(7) . ?
O8 H8 0.8200 . ?
O8 C9 1.235(7) . ?
C1 C2 1.506(7) . ?
C7 C6 1.516(7) . ?
C5 H5A 0.9300 . ?
C5 C6 1.376(7) . ?
C5 C3 1.394(7) . ?
C10 H10 0.9300 . ?
C10 C2 1.378(7) . ?
C10 C8 1.398(8) . ?
C6 C8 1.400(8) . ?
C9 C8 1.501(7) . ?
C4 C3 1.495(7) . ?
C2 C3 1.400(7) . ?
O9 H9A 0.8981 . ?
O9 H9B 0.8498 . ?
O10 H10A 0.8498 . ?
O10 H10B 0.8502 . ?
O11 H11A 0.7577 . ?
O11 H11B 0.8909 . ?
O12 H12A 0.8484 . ?
O12 H12B 0.8498 . ?

loop_
_geom_hbond_atom_site_label_D
_geom_hbond_atom_site_label_H
_geom_hbond_atom_site_label_A
_geom_hbond_distance_DH
_geom_hbond_distance_HA
_geom_hbond_distance_DA
_geom_hbond_angle_DHA
_geom_hbond_site_symmetry_A
_geom_hbond_publ_flag
O5 H5 Cl2 0.80 2.22 2.854(4) 137.1 . yes
O2 H2 Cl2 0.82 2.05 2.717(5) 138.2 2_666 yes
O4 H4 Cl1 0.92 2.21 2.824(5) 123.8 2_676 yes
O10 H10A O4 0.85 1.91 2.739(7) 165.5 . yes
O10 H10B O12 0.85 1.95 2.75(2) 156.5 . yes
O11 H11A O6 0.76 1.98 2.688(8) 155.6 . yes

loop_
_geom_torsion_atom_site_label_1
_geom_torsion_atom_site_label_2
_geom_torsion_atom_site_label_3
_geom_torsion_atom_site_label_4
_geom_torsion
_geom_torsion_site_symmetry_1
_geom_torsion_site_symmetry_2
_geom_torsion_site_symmetry_3
_geom_torsion_site_symmetry_4
_geom_torsion_publ_flag
Cu1 O5 C7 O6 7.2(6) 1_556 . . . ?
Cu1 O5 C7 C6 -168.0(4) 1_556 . . . ?
Cu1 O3 C4 O4 -10.7(6) 2_676 . . . ?
Cu1 O3 C4 C3 164.0(4) 2_676 . . . ?
Cu1 O7 C9 O8 -22.6(8) 2_666 . . . ?
Cu1 O7 C9 C8 153.6(4) 2_666 . . . ?
Cu1 O4 C4 O3 8.1(5) 2_676 . . . ?
Cu1 O4 C4 C3 -166.5(5) 2_676 . . . ?
Cu1 O1 C1 O2 17.2(8) . . . . ?
Cu1 O1 C1 C2 -161.0(4) . . . . ?
Cu1 O6 C7 O5 -5.4(5) 1_556 . . . ?
Cu1 O6 C7 C6 169.8(5) 1_556 . . . ?
Cu1 C7 C6 C5 28.0(15) 1_556 . . . ?
Cu1 C7 C6 C8 -153.9(10) 1_556 . . . ?
Cu1 C4 C3 C5 -24.1(15) 2_676 . . . ?
Cu1 C4 C3 C2 161.6(9) 2_676 . . . ?
O5 C7 C6 C5 56.7(7) . . . . ?
O5 C7 C6 C8 -125.2(6) . . . . ?
O3 C4 C3 C5 -62.2(7) . . . . ?
O3 C4 C3 C2 123.5(6) . . . . ?
O7 C9 C8 C10 -133.9(6) . . . . ?
O7 C9 C8 C6 40.9(8) . . . . ?
O2 C1 C2 C10 -42.0(8) . . . . ?
O2 C1 C2 C3 143.4(6) . . . . ?
O4 C4 C3 C5 112.7(6) . . . . ?
O4 C4 C3 C2 -61.6(8) . . . . ?
O1 C1 C2 C10 136.3(6) . . . . ?
O1 C1 C2 C3 -38.3(7) . . . . ?
O6 C7 C6 C5 -118.8(6) . . . . ?
O6 C7 C6 C8 59.3(8) . . . . ?
O8 C9 C8 C10 42.5(9) . . . . ?
O8 C9 C8 C6 -142.6(6) . . . . ?
C1 C2 C3 C5 173.5(5) . . . . ?
C1 C2 C3 C4 -12.2(8) . . . . ?
C7 C6 C8 C10 -176.5(5) . . . . ?
C7 C6 C8 C9 8.7(9) . . . . ?
C5 C6 C8 C10 1.6(8) . . . . ?
C5 C6 C8 C9 -173.2(5) . . . . ?
C10 C2 C3 C5 -1.1(8) . . . . ?
C10 C2 C3 C4 173.2(5) . . . . ?
C6 C5 C3 C4 -172.4(5) . . . . ?
C6 C5 C3 C2 2.2(9) . . . . ?
C2 C10 C8 C6 -0.5(9) . . . . ?
C2 C10 C8 C9 174.5(5) . . . . ?
C3 C5 C6 C7 175.7(5) . . . . ?
C3 C5 C6 C8 -2.5(9) . . . . ?
C8 C10 C2 C1 -174.4(5) . . . . ?
C8 C10 C2 C3 0.2(9) . . . . ?
